data_1514286
loop_
_publ_author_name
'Shen, Chengshuo'
'Anger, Emmanuel'
'Srebro, Monika'
'Vanthuyne, Nicolas'
'Deol, Kirandeep K.'
'Jefferson, Jr, Truman D'
'Muller, Gilles'
'Gareth Williams, J. A.'
'Toupet, Lo\"ic'
'Roussel, Christian'
'Autschbach, Jochen'
'R\'eau, R\'egis'
'Crassous, Jeanne'

_publ_section_title
;
 Straightforward access to mono- and bis-cycloplatinated helicenes that
 display circularly polarized phosphorescence using crystallization
 resolution methods.
;
_journal_issue 5
_journal_name_full 'Chemical science (Royal Society of Chemistry : 2010)'
_journal_page_first 1915
_journal_page_last 1927
_journal_paper_doi 10.1039/C3SC53442A
_journal_volume 5
_journal_year 2014
_chemical_formula_sum 'C20 H14 N2'
_chemical_formula_weight 282.33
_chemical_name_systematic
;
?
;
_space_group_IT_number 4
_symmetry_cell_setting monoclinic
_symmetry_space_group_name_Hall 'P 2yb'
_symmetry_space_group_name_H-M 'P 1 21 1'
_atom_sites_solution_hydrogens difmap
_atom_sites_solution_primary direct
_atom_sites_solution_secondary difmap
_audit_creation_method SHELXL-97
_cell_angle_alpha 90.00
_cell_angle_beta 105.511(3)
_cell_angle_gamma 90.00
_cell_formula_units_Z 2
_cell_length_a 7.5661(2)
_cell_length_b 12.3042(3)
_cell_length_c 7.9592(3)
_cell_measurement_reflns_used 2726
_cell_measurement_temperature 140(2)
_cell_measurement_theta_max 27.1
_cell_measurement_theta_min 2.0
_cell_volume 713.97(4)
_computing_cell_refinement 'CrysAlis RED, Oxford Diffraction Ltd.,Version 1.171.26'
_computing_data_collection 'CrysAlis CCD, Oxford Diffraction Ltd.,Version 1.171.26'
_computing_data_reduction 'CrysAlis RED, Oxford Diffraction Ltd.,Version 1.171.26'
_computing_molecular_graphics 'MERCURY(CCDC, 2006)'
_computing_publication_material 'WINGX (Farrugia, 1999)'
_computing_structure_refinement 'SHELXL-97 (Sheldrick, 1997)'
_computing_structure_solution 'SIR-97_(Altomare & al., 1999)'
_diffrn_ambient_temperature 140(2)
_diffrn_detector_area_resol_mean 19.64
_diffrn_measured_fraction_theta_full 0.997
_diffrn_measured_fraction_theta_max 0.997
_diffrn_measurement_device_type 'CCD Saphire 3 Xcalibur'
_diffrn_measurement_method 'omega scan'
_diffrn_radiation_monochromator graphite
_diffrn_radiation_source 'fine-focus sealed tube'
_diffrn_radiation_type MoK\a
_diffrn_radiation_wavelength 0.71073
_diffrn_reflns_av_R_equivalents 0.0176
_diffrn_reflns_av_sigmaI/netI 0.0354
_diffrn_reflns_limit_h_max 9
_diffrn_reflns_limit_h_min -9
_diffrn_reflns_limit_k_max 14
_diffrn_reflns_limit_k_min -15
_diffrn_reflns_limit_l_max 10
_diffrn_reflns_limit_l_min -10
_diffrn_reflns_number 5354
_diffrn_reflns_theta_full 26.99
_diffrn_reflns_theta_max 26.99
_diffrn_reflns_theta_min 2.79
_exptl_absorpt_coefficient_mu 0.078
_exptl_absorpt_correction_type none
_exptl_crystal_colour yellow
_exptl_crystal_density_diffrn 1.313
_exptl_crystal_density_method 'not measured'
_exptl_crystal_description prism
_exptl_crystal_F_000 296
_exptl_crystal_size_max 0.25
_exptl_crystal_size_mid 0.22
_exptl_crystal_size_min 0.21
_refine_diff_density_max 0.150
_refine_diff_density_min -0.142
_refine_diff_density_rms 0.031
_refine_ls_abs_structure_details 'Flack H D (1983), Acta Cryst. A39, 876-881'
_refine_ls_abs_structure_Flack -3(2)
_refine_ls_extinction_coef 0.042(3)
_refine_ls_extinction_expression Fc^*^=kFc[1+0.001xFc^2^\l^3^/sin(2\q)]^-1/4^
_refine_ls_extinction_method SHELXL
_refine_ls_goodness_of_fit_ref 1.001
_refine_ls_hydrogen_treatment constr
_refine_ls_matrix_type full
_refine_ls_number_parameters 200
_refine_ls_number_reflns 2967
_refine_ls_number_restraints 1
_refine_ls_restrained_S_all 1.001
_refine_ls_R_factor_all 0.0398
_refine_ls_R_factor_gt 0.0319
_refine_ls_shift/su_max 0.001
_refine_ls_shift/su_mean 0.000
_refine_ls_structure_factor_coef Fsqd
_refine_ls_weighting_details 'calc w=1/[\s^2^(Fo^2^)+(0.0379P)^2^+0.0000P] where P=(Fo^2^+2Fc^2^)/3'
_refine_ls_weighting_scheme calc
_refine_ls_wR_factor_gt 0.0677
_refine_ls_wR_factor_ref 0.0695
_reflns_number_gt 2562
_reflns_number_total 2967
_reflns_threshold_expression >2\s(I)
_cod_data_source_file c3sc53442a.txt
_cod_data_source_block scs24
_cod_depositor_comments
;
The following automatic conversions were performed:

'_symmetry_cell_setting' value 'Monoclinic' changed to 'monoclinic'
according to
/usr/data/users/saulius/crontab/automatic-downloads/rss-feeds/RSC/lib/dictionaries/cif_core.dic
dictionary named 'cif_core.dic' version 2.4.2 from 2011-04-26.

Automatic conversion script
Id: cif_fix_values 2281 2013-09-26 08:29:07Z andrius 

 Adding full bibliography for 1514282--1514288.cif.
;
_cod_original_sg_symbol_H-M P21
_cod_database_code 1514286

loop_
_symmetry_equiv_pos_as_xyz
'x, y, z'
'-x, y+1/2, -z'

loop_
_atom_site_label
_atom_site_type_symbol
_atom_site_fract_x
_atom_site_fract_y
_atom_site_fract_z
_atom_site_U_iso_or_equiv
_atom_site_adp_type
_atom_site_occupancy
_atom_site_symmetry_multiplicity
_atom_site_calc_flag
_atom_site_refinement_flags
N1 N 0.47772(17) 0.97705(10) 0.60115(16) 0.0279(3) Uani 1 1 d .
N2 N 0.43674(16) 0.80536(10) 0.06694(15) 0.0267(3) Uani 1 1 d .
C1 C 0.23159(16) 1.03126(11) 0.35130(17) 0.0203(3) Uani 1 1 d .
C2 C 0.16316(18) 1.10833(12) 0.44266(19) 0.0258(3) Uani 1 1 d .
H2 H 0.2104 1.1120 0.5658 0.031 Uiso 1 1 calc R
C3 C 0.0254(2) 1.18175(12) 0.3588(2) 0.0308(4) Uani 1 1 d .
H3 H -0.0146 1.2366 0.4243 0.037 Uiso 1 1 calc R
C4 C -0.05027(19) 1.17424(12) 0.1844(2) 0.0297(4) Uani 1 1 d .
H4 H -0.1504 1.2198 0.1295 0.036 Uiso 1 1 calc R
C5 C 0.01918(18) 1.09883(12) 0.08363(19) 0.0248(3) Uani 1 1 d .
C6 C -0.0628(2) 1.09065(13) -0.0977(2) 0.0297(4) Uani 1 1 d .
H6 H -0.1655 1.1349 -0.1503 0.036 Uiso 1 1 calc R
C7 C 0.00336(19) 1.02026(13) -0.1982(2) 0.0303(4) Uani 1 1 d .
H7 H -0.0578 1.0119 -0.3183 0.036 Uiso 1 1 calc R
C8 C 0.16251(19) 0.96011(12) -0.12313(18) 0.0267(3) Uani 1 1 d .
H8 H 0.2121 0.9146 -0.1956 0.032 Uiso 1 1 calc R
C9 C 0.24860(17) 0.96519(11) 0.05189(18) 0.0218(3) Uani 1 1 d .
C10 C 0.17080(17) 1.03019(11) 0.16407(18) 0.0215(3) Uani 1 1 d .
C11 C 0.34876(18) 0.94502(11) 0.45739(18) 0.0202(3) Uani 1 1 d .
C12 C 0.31255(19) 0.83680(11) 0.41617(18) 0.0222(3) Uani 1 1 d .
H12 H 0.2175 0.8168 0.3164 0.027 Uiso 1 1 calc R
C13 C 0.4155(2) 0.75833(12) 0.5211(2) 0.0301(4) Uani 1 1 d .
H13 H 0.3957 0.6836 0.4922 0.036 Uiso 1 1 calc R
C14 C 0.5477(2) 0.78931(12) 0.66864(19) 0.0290(4) Uani 1 1 d .
H14 H 0.6196 0.7365 0.7439 0.035 Uiso 1 1 calc R
C15 C 0.57311(19) 0.89812(13) 0.70450(19) 0.0276(3) Uani 1 1 d .
H15 H 0.6627 0.9191 0.8077 0.033 Uiso 1 1 calc R
C16 C 0.43030(18) 0.91030(11) 0.11244(17) 0.0213(3) Uani 1 1 d .
C17 C 0.58559(18) 0.96705(12) 0.20112(18) 0.0244(3) Uani 1 1 d .
H17 H 0.5769 1.0414 0.2302 0.029 Uiso 1 1 calc R
C18 C 0.7527(2) 0.91470(13) 0.24664(19) 0.0286(3) Uani 1 1 d .
H18 H 0.8606 0.9522 0.3076 0.034 Uiso 1 1 calc R
C19 C 0.7600(2) 0.80623(13) 0.20167(19) 0.0304(4) Uani 1 1 d .
H19 H 0.8730 0.7677 0.2314 0.036 Uiso 1 1 calc R
C20 C 0.6000(2) 0.75569(13) 0.11300(19) 0.0296(3) Uani 1 1 d .
H20 H 0.6058 0.6813 0.0828 0.035 Uiso 1 1 calc R

loop_
_atom_site_aniso_label
_atom_site_aniso_U_11
_atom_site_aniso_U_22
_atom_site_aniso_U_33
_atom_site_aniso_U_23
_atom_site_aniso_U_13
_atom_site_aniso_U_12
N1 0.0259(6) 0.0303(7) 0.0274(7) -0.0006(5) 0.0070(5) -0.0014(5)
N2 0.0316(7) 0.0242(7) 0.0242(7) -0.0022(5) 0.0074(5) -0.0001(6)
C1 0.0164(7) 0.0182(7) 0.0263(8) 0.0006(6) 0.0058(6) -0.0045(6)
C2 0.0251(7) 0.0235(8) 0.0293(8) -0.0003(6) 0.0081(6) -0.0011(7)
C3 0.0279(8) 0.0239(8) 0.0418(10) -0.0028(7) 0.0115(7) 0.0031(7)
C4 0.0233(7) 0.0211(8) 0.0437(10) 0.0069(7) 0.0072(7) 0.0047(6)
C5 0.0198(7) 0.0203(7) 0.0335(8) 0.0072(6) 0.0055(6) -0.0025(6)
C6 0.0215(7) 0.0303(9) 0.0343(9) 0.0130(7) 0.0021(7) -0.0005(6)
C7 0.0258(8) 0.0368(9) 0.0247(8) 0.0063(7) 0.0007(6) -0.0078(7)
C8 0.0266(7) 0.0275(8) 0.0262(8) -0.0003(7) 0.0075(6) -0.0059(7)
C9 0.0199(7) 0.0199(8) 0.0260(7) 0.0022(6) 0.0065(6) -0.0043(6)
C10 0.0182(7) 0.0176(7) 0.0280(8) 0.0034(6) 0.0050(6) -0.0044(6)
C11 0.0189(6) 0.0233(7) 0.0199(7) 0.0007(5) 0.0078(6) -0.0008(6)
C12 0.0215(7) 0.0235(8) 0.0214(7) -0.0004(6) 0.0054(6) -0.0025(6)
C13 0.0385(9) 0.0223(8) 0.0314(9) 0.0015(7) 0.0128(7) -0.0017(7)
C14 0.0310(8) 0.0309(9) 0.0261(8) 0.0070(7) 0.0093(7) 0.0114(7)
C15 0.0220(8) 0.0359(9) 0.0238(8) 0.0001(7) 0.0045(6) 0.0007(7)
C16 0.0238(7) 0.0222(8) 0.0189(7) 0.0000(6) 0.0074(6) -0.0019(6)
C17 0.0240(7) 0.0234(8) 0.0271(8) -0.0020(6) 0.0092(6) -0.0025(6)
C18 0.0230(7) 0.0357(9) 0.0272(8) 0.0013(6) 0.0068(6) -0.0039(7)
C19 0.0278(8) 0.0348(9) 0.0302(8) 0.0049(7) 0.0105(7) 0.0108(7)
C20 0.0389(9) 0.0235(8) 0.0271(8) -0.0011(6) 0.0103(7) 0.0067(7)

loop_
_atom_type_symbol
_atom_type_description
_atom_type_scat_dispersion_real
_atom_type_scat_dispersion_imag
_atom_type_scat_source
C C 0.0033 0.0016 'International Tables Vol C Tables 4.2.6.8 and 6.1.1.4'
H H 0.0000 0.0000 'International Tables Vol C Tables 4.2.6.8 and 6.1.1.4'
N N 0.0061 0.0033 'International Tables Vol C Tables 4.2.6.8 and 6.1.1.4'

loop_
_geom_angle_atom_site_label_1
_geom_angle_atom_site_label_2
_geom_angle_atom_site_label_3
_geom_angle
C11 N1 C15 117.01(13)
C20 N2 C16 117.49(12)
C2 C1 C10 119.50(12)
C2 C1 C11 116.19(12)
C10 C1 C11 123.87(12)
C1 C2 C3 121.83(13)
C1 C2 H2 119.1
C3 C2 H2 119.1
C4 C3 C2 119.92(14)
C4 C3 H3 120.0
C2 C3 H3 120.0
C3 C4 C5 120.36(14)
C3 C4 H4 119.8
C5 C4 H4 119.8
C6 C5 C4 119.80(13)
C6 C5 C10 119.67(13)
C4 C5 C10 120.53(13)
C7 C6 C5 121.00(14)
C7 C6 H6 119.5
C5 C6 H6 119.5
C6 C7 C8 119.60(14)
C6 C7 H7 120.2
C8 C7 H7 120.2
C9 C8 C7 121.89(14)
C9 C8 H8 119.1
C7 C8 H8 119.1
C8 C9 C10 119.60(12)
C8 C9 C16 116.98(12)
C10 C9 C16 123.14(12)
C5 C10 C9 117.60(12)
C5 C10 C1 117.04(12)
C9 C10 C1 125.36(12)
N1 C11 C12 122.40(13)
N1 C11 C1 117.25(12)
C12 C11 C1 120.09(12)
C13 C12 C11 119.26(13)
C13 C12 H12 120.4
C11 C12 H12 120.4
C12 C13 C14 119.21(14)
C12 C13 H13 120.4
C14 C13 H13 120.4
C15 C14 C13 118.49(13)
C15 C14 H14 120.8
C13 C14 H14 120.8
N1 C15 C14 123.56(14)
N1 C15 H15 118.2
C14 C15 H15 118.2
N2 C16 C17 122.25(12)
N2 C16 C9 116.38(11)
C17 C16 C9 121.25(12)
C18 C17 C16 119.42(13)
C18 C17 H17 120.3
C16 C17 H17 120.3
C17 C18 C19 118.64(14)
C17 C18 H18 120.7
C19 C18 H18 120.7
C20 C19 C18 118.47(13)
C20 C19 H19 120.8
C18 C19 H19 120.8
N2 C20 C19 123.72(14)
N2 C20 H20 118.1
C19 C20 H20 118.1

loop_
_geom_bond_atom_site_label_1
_geom_bond_atom_site_label_2
_geom_bond_distance
N1 C11 1.3488(19)
N1 C15 1.3502(18)
N2 C20 1.3388(18)
N2 C16 1.3454(18)
C1 C2 1.3774(19)
C1 C10 1.4373(19)
C1 C11 1.4916(18)
C2 C3 1.406(2)
C2 H2 0.9500
C3 C4 1.356(2)
C3 H3 0.9500
C4 C5 1.416(2)
C4 H4 0.9500
C5 C6 1.4142(19)
C5 C10 1.4305(18)
C6 C7 1.361(2)
C6 H6 0.9500
C7 C8 1.404(2)
C7 H7 0.9500
C8 C9 1.372(2)
C8 H8 0.9500
C9 C10 1.4369(19)
C9 C16 1.4913(18)
C11 C12 1.3812(19)
C12 C13 1.374(2)
C12 H12 0.9500
C13 C14 1.377(2)
C13 H13 0.9500
C14 C15 1.372(2)
C14 H14 0.9500
C15 H15 0.9500
C16 C17 1.3867(18)
C17 C18 1.378(2)
C17 H17 0.9500
C18 C19 1.387(2)
C18 H18 0.9500
C19 C20 1.376(2)
C19 H19 0.9500
C20 H20 0.9500

loop_
_geom_torsion_atom_site_label_1
_geom_torsion_atom_site_label_2
_geom_torsion_atom_site_label_3
_geom_torsion_atom_site_label_4
_geom_torsion
C10 C1 C2 C3 4.5(2)
C11 C1 C2 C3 -168.20(12)
C1 C2 C3 C4 3.4(2)
C2 C3 C4 C5 -5.3(2)
C3 C4 C5 C6 179.04(14)
C3 C4 C5 C10 -0.5(2)
C4 C5 C6 C7 178.79(14)
C10 C5 C6 C7 -1.7(2)
C5 C6 C7 C8 -4.3(2)
C6 C7 C8 C9 3.9(2)
C7 C8 C9 C10 2.6(2)
C7 C8 C9 C16 -171.59(12)
C6 C5 C10 C9 7.90(18)
C4 C5 C10 C9 -172.58(13)
C6 C5 C10 C1 -171.50(13)
C4 C5 C10 C1 8.02(18)
C8 C9 C10 C5 -8.33(18)
C16 C9 C10 C5 165.48(12)
C8 C9 C10 C1 171.01(13)
C16 C9 C10 C1 -15.2(2)
C2 C1 C10 C5 -9.91(17)
C11 C1 C10 C5 162.21(12)
C2 C1 C10 C9 170.74(13)
C11 C1 C10 C9 -17.1(2)
C15 N1 C11 C12 0.6(2)
C15 N1 C11 C1 174.67(11)
C2 C1 C11 N1 -45.18(17)
C10 C1 C11 N1 142.46(13)
C2 C1 C11 C12 129.05(14)
C10 C1 C11 C12 -43.31(19)
N1 C11 C12 C13 -2.5(2)
C1 C11 C12 C13 -176.41(12)
C11 C12 C13 C14 2.5(2)
C12 C13 C14 C15 -0.7(2)
C11 N1 C15 C14 1.3(2)
C13 C14 C15 N1 -1.3(2)
C20 N2 C16 C17 1.07(19)
C20 N2 C16 C9 177.06(12)
C8 C9 C16 N2 -53.32(17)
C10 C9 C16 N2 132.72(14)
C8 C9 C16 C17 122.72(14)
C10 C9 C16 C17 -51.25(18)
N2 C16 C17 C18 -0.8(2)
C9 C16 C17 C18 -176.56(13)
C16 C17 C18 C19 0.1(2)
C17 C18 C19 C20 0.2(2)
C16 N2 C20 C19 -0.8(2)
C18 C19 C20 N2 0.2(2)
